data_7246499
loop_
_publ_author_name
'Ahmad, Muhammad Saeed'
'Siddique, Abu Bakar'
'Khalid, Muhammad'
'Ali, Akbar'
'Shaheen, Muhammad Ashraf'
'Tahir, Muhammad Nawaz'
'Imran, Muhammad'
'Irfan, Ahmad'
'Khan, Muhammad Usman'
'Paix\~ao, Marcio Weber'

_publ_section_title
;
 Synthesis, antioxidant activity, antimicrobial efficacy and molecular
 docking studies of
 4-chloro-2-(1-(4-methoxyphenyl)-4,5-diphenyl-1H-imidazol-2-yl)phenol and
 its transition metal complexes
;
_journal_issue 14
_journal_name_full 'RSC Advances'
_journal_page_first 9222
_journal_page_last 9230
_journal_paper_doi 10.1039/D2RA08327B
_journal_volume 13
_journal_year 2023
_chemical_formula_iupac 'C28 H21 Cl N2 O2'
_chemical_formula_moiety 'C28 H21 Cl N2 O2'
_chemical_formula_sum 'C28 H21 Cl N2 O2'
_chemical_formula_weight 452.92
_chemical_name_systematic
;
2-[1-(4-methoxyphenyl)-4,5-diphenyl-1H-imidazol-2-yl]-4-chlorophenol
;
_space_group_crystal_system triclinic
_space_group_IT_number 2
_space_group_name_Hall '-P 1'
_space_group_name_H-M_alt 'P -1'
_atom_sites_solution_hydrogens geom
_atom_sites_solution_primary direct
_atom_sites_solution_secondary difmap
_audit_creation_method SHELXL-2018/3
_audit_update_record
;
2020-10-31 deposited with the CCDC.	2023-03-06 downloaded from the CCDC.
;
_cell_angle_alpha 89.075(4)
_cell_angle_beta 84.551(3)
_cell_angle_gamma 77.443(4)
_cell_formula_units_Z 4
_cell_length_a 9.5810(9)
_cell_length_b 12.8164(13)
_cell_length_c 19.359(2)
_cell_measurement_reflns_used 6353
_cell_measurement_temperature 296(2)
_cell_measurement_theta_max 28.206
_cell_measurement_theta_min 2.338
_cell_volume 2309.8(4)
_computing_cell_refinement 'SAINT (Bruker, 2007)'
_computing_data_collection 'APEX2 (Bruker, 2007)'
_computing_data_reduction 'SAINT (Bruker, 2007)'
_computing_molecular_graphics 'ORTEP-3 for Windows (Farrugia, 1997) and PLATON (Spek, 2009)'
_computing_publication_material
;
WinGX (Farrugia, 1999) and PLATON (Spek, 2009)
;
_computing_structure_refinement 'SHELXL-2018/3  (Sheldrick, 2015)'
_computing_structure_solution 'SHELXS97 (Sheldrick, 2008)'
_diffrn_ambient_temperature 296(2)
_diffrn_detector_area_resol_mean 0.752
_diffrn_measured_fraction_theta_full 0.984
_diffrn_measured_fraction_theta_max 0.984
_diffrn_measurement_device_type 'Bruker Kappa APEXII CCD'
_diffrn_measurement_method \w
_diffrn_radiation_monochromator graphite
_diffrn_radiation_source 'fine-focus sealed tube'
_diffrn_radiation_type MoK\a
_diffrn_radiation_wavelength 0.71073
_diffrn_reflns_av_R_equivalents 0.0456
_diffrn_reflns_av_unetI/netI 0.0642
_diffrn_reflns_limit_h_max 12
_diffrn_reflns_limit_h_min -7
_diffrn_reflns_limit_k_max 17
_diffrn_reflns_limit_k_min -16
_diffrn_reflns_limit_l_max 25
_diffrn_reflns_limit_l_min -24
_diffrn_reflns_number 27856
_diffrn_reflns_theta_full 28.206
_diffrn_reflns_theta_max 28.206
_diffrn_reflns_theta_min 2.338
_diffrn_standards_number 0
_exptl_absorpt_coefficient_mu 0.193
_exptl_absorpt_correction_T_max 0.940
_exptl_absorpt_correction_T_min 0.895
_exptl_absorpt_correction_type multi-scan
_exptl_absorpt_process_details '(SADABS; Bruker, 2005)'
_exptl_crystal_colour colorless
_exptl_crystal_density_diffrn 1.302
_exptl_crystal_density_method 'not measured'
_exptl_crystal_description rod
_exptl_crystal_F_000 944
_exptl_crystal_size_max 0.43
_exptl_crystal_size_mid 0.28
_exptl_crystal_size_min 0.26
_refine_diff_density_max 0.368
_refine_diff_density_min -0.353
_refine_diff_density_rms 0.035
_refine_ls_goodness_of_fit_ref 1.015
_refine_ls_hydrogen_treatment constr
_refine_ls_matrix_type full
_refine_ls_number_parameters 599
_refine_ls_number_reflns 11202
_refine_ls_number_restraints 0
_refine_ls_restrained_S_all 1.015
_refine_ls_R_factor_all 0.0997
_refine_ls_R_factor_gt 0.0503
_refine_ls_shift/su_max 0.000
_refine_ls_shift/su_mean 0.000
_refine_ls_structure_factor_coef Fsqd
_refine_ls_weighting_details 'w=1/[\s^2^(Fo^2^)+(0.0597P)^2^+0.1759P] where P=(Fo^2^+2Fc^2^)/3'
_refine_ls_weighting_scheme calc
_refine_ls_wR_factor_gt 0.1204
_refine_ls_wR_factor_ref 0.1466
_reflns_number_gt 6353
_reflns_number_total 11202
_reflns_threshold_expression I>2\s(I)
_cod_data_source_file d2ra08327b2.cif
_cod_data_source_block MS56UOS
_cod_database_code 7246499
_shelx_shelxl_version_number 2018/3
_shelx_space_group_comment
;
The symmetry employed for this shelxl refinement is uniquely defined
by the following loop, which should always be used as a source of
symmetry information in preference to the above space-group names.
They are only intended as comments.
;

loop_
_space_group_symop_operation_xyz
'x, y, z'
'-x, -y, -z'

loop_
_atom_site_label
_atom_site_type_symbol
_atom_site_fract_x
_atom_site_fract_y
_atom_site_fract_z
_atom_site_U_iso_or_equiv
_atom_site_adp_type
_atom_site_occupancy
_atom_site_site_symmetry_order
_atom_site_calc_flag
_atom_site_refinement_flags_posn
_atom_site_refinement_flags_adp
_atom_site_refinement_flags_occupancy
_atom_site_disorder_assembly
_atom_site_disorder_group
Cl1 Cl 0.46306(7) 0.24118(5) 0.21069(4) 0.0936(2) Uani 1 1 d . . . . .
O1 O 0.06093(17) 0.56738(12) 0.35272(7) 0.0750(4) Uani 1 1 d . . . . .
O2 O 0.45880(14) 0.38892(11) -0.07674(7) 0.0646(4) Uani 1 1 d . . . . .
H2A H 0.397295 0.443478 -0.081252 0.097 Uiso 1 1 calc R U . . .
N1 N 0.15362(14) 0.58162(11) 0.06520(7) 0.0448(3) Uani 1 1 d . . . . .
N2 N 0.24047(15) 0.53916(11) -0.04313(7) 0.0465(4) Uani 1 1 d . . . . .
C1 C 0.1992(2) 0.67346(16) -0.16665(10) 0.0573(5) Uani 1 1 d . . . . .
H1 H 0.291057 0.632616 -0.162886 0.069 Uiso 1 1 calc R U . . .
C2 C 0.1648(3) 0.72229(18) -0.22916(11) 0.0712(6) Uani 1 1 d . . . . .
H2 H 0.234155 0.714249 -0.266830 0.085 Uiso 1 1 calc R U . . .
C3 C 0.0301(3) 0.78205(18) -0.23601(11) 0.0740(6) Uani 1 1 d . . . . .
H3 H 0.008061 0.815773 -0.277726 0.089 Uiso 1 1 calc R U . . .
C4 C -0.0721(3) 0.79156(18) -0.18041(12) 0.0744(6) Uani 1 1 d . . . . .
H4 H -0.164656 0.830544 -0.185009 0.089 Uiso 1 1 calc R U . . .
C5 C -0.0393(2) 0.74391(16) -0.11760(10) 0.0618(5) Uani 1 1 d . . . . .
H5 H -0.109703 0.751457 -0.080397 0.074 Uiso 1 1 calc R U . . .
C6 C 0.09747(19) 0.68518(14) -0.10980(9) 0.0459(4) Uani 1 1 d . . . . .
C7 C 0.13540(18) 0.63142(13) -0.04396(9) 0.0438(4) Uani 1 1 d . . . . .
C8 C 0.08034(17) 0.65905(13) 0.02283(9) 0.0427(4) Uani 1 1 d . . . . .
C9 C -0.02819(17) 0.75200(13) 0.05228(8) 0.0424(4) Uani 1 1 d . . . . .
C10 C 0.0061(2) 0.85126(15) 0.05564(10) 0.0551(5) Uani 1 1 d . . . . .
H10 H 0.097602 0.859326 0.039221 0.066 Uiso 1 1 calc R U . . .
C11 C -0.0941(2) 0.93832(15) 0.08312(11) 0.0612(5) Uani 1 1 d . . . . .
H11 H -0.069864 1.004542 0.085448 0.073 Uiso 1 1 calc R U . . .
C12 C -0.2294(2) 0.92698(16) 0.10699(10) 0.0583(5) Uani 1 1 d . . . . .
H12 H -0.297089 0.985660 0.125304 0.070 Uiso 1 1 calc R U . . .
C13 C -0.2650(2) 0.82922(17) 0.10390(11) 0.0613(5) Uani 1 1 d . . . . .
H13 H -0.356690 0.821631 0.120321 0.074 Uiso 1 1 calc R U . . .
C14 C -0.16497(19) 0.74214(15) 0.07646(10) 0.0535(5) Uani 1 1 d . . . . .
H14 H -0.189908 0.676167 0.074225 0.064 Uiso 1 1 calc R U . . .
C15 C 0.12939(18) 0.58229(13) 0.13976(9) 0.0426(4) Uani 1 1 d . . . . .
C16 C 0.2173(2) 0.62300(15) 0.17924(9) 0.0532(5) Uani 1 1 d . . . . .
H16 H 0.290204 0.652898 0.157686 0.064 Uiso 1 1 calc R U . . .
C17 C 0.1977(2) 0.61963(16) 0.25060(10) 0.0602(5) Uani 1 1 d . . . . .
H17 H 0.257745 0.646797 0.277117 0.072 Uiso 1 1 calc R U . . .
C18 C 0.0890(2) 0.57598(15) 0.28274(10) 0.0538(5) Uani 1 1 d . . . . .
C19 C 0.0002(2) 0.53634(16) 0.24267(10) 0.0592(5) Uani 1 1 d . . . . .
H19 H -0.073405 0.507032 0.264095 0.071 Uiso 1 1 calc R U . . .
C20 C 0.0194(2) 0.53978(15) 0.17182(10) 0.0528(5) Uani 1 1 d . . . . .
H20 H -0.041426 0.513525 0.145289 0.063 Uiso 1 1 calc R U . . .
C21 C 0.1511(4) 0.6046(3) 0.39700(12) 0.1124(10) Uani 1 1 d . . . . .
H21A H 0.248469 0.565791 0.386970 0.169 Uiso 1 1 calc R U . . .
H21B H 0.119451 0.593536 0.444566 0.169 Uiso 1 1 calc R U . . .
H21C H 0.146103 0.679421 0.389206 0.169 Uiso 1 1 calc R U . . .
C22 C 0.25040(18) 0.50996(13) 0.02272(9) 0.0446(4) Uani 1 1 d . . . . .
C23 C 0.35347(18) 0.41471(13) 0.04220(9) 0.0460(4) Uani 1 1 d . . . . .
C24 C 0.45424(18) 0.35932(14) -0.00964(10) 0.0504(4) Uani 1 1 d . . . . .
C25 C 0.5554(2) 0.27024(16) 0.00755(13) 0.0656(6) Uani 1 1 d . . . . .
H25 H 0.621865 0.234505 -0.026999 0.079 Uiso 1 1 calc R U . . .
C26 C 0.5595(2) 0.23376(16) 0.07442(14) 0.0715(6) Uani 1 1 d . . . . .
H26 H 0.628691 0.174409 0.085296 0.086 Uiso 1 1 calc R U . . .
C27 C 0.4596(2) 0.28616(16) 0.12542(12) 0.0629(5) Uani 1 1 d . . . . .
C28 C 0.3584(2) 0.37477(15) 0.10987(10) 0.0564(5) Uani 1 1 d . . . . .
H28 H 0.291938 0.408906 0.144959 0.068 Uiso 1 1 calc R U . . .
Cl2 Cl 0.40460(8) 0.41192(6) 0.76110(4) 0.1106(3) Uani 1 1 d . . . . .
O3 O 0.73372(16) 0.05130(12) 0.87799(7) 0.0707(4) Uani 1 1 d . . . . .
O4 O 0.4984(2) 0.31389(13) 0.46402(8) 0.0935(5) Uani 1 1 d . . . . .
H4A H 0.537434 0.251072 0.456407 0.140 Uiso 1 1 calc R U . . .
N3 N 0.68530(15) 0.06542(12) 0.59354(7) 0.0478(4) Uani 1 1 d . . . . .
N4 N 0.63425(16) 0.12436(12) 0.48920(8) 0.0533(4) Uani 1 1 d . . . . .
C29 C 0.7616(2) 0.02671(17) 0.35464(10) 0.0597(5) Uani 1 1 d . . . . .
H29 H 0.746882 0.100688 0.357836 0.072 Uiso 1 1 calc R U . . .
C30 C 0.7964(2) -0.0226(2) 0.29048(11) 0.0674(6) Uani 1 1 d . . . . .
H30 H 0.804279 0.018250 0.250762 0.081 Uiso 1 1 calc R U . . .
C31 C 0.8193(2) -0.1319(2) 0.28520(11) 0.0699(6) Uani 1 1 d . . . . .
H31 H 0.843781 -0.164898 0.241993 0.084 Uiso 1 1 calc R U . . .
C32 C 0.8060(2) -0.19245(18) 0.34378(11) 0.0670(6) Uani 1 1 d . . . . .
H32 H 0.821235 -0.266427 0.340206 0.080 Uiso 1 1 calc R U . . .
C33 C 0.7698(2) -0.14316(17) 0.40803(11) 0.0630(5) Uani 1 1 d . . . . .
H33 H 0.759862 -0.184435 0.447395 0.076 Uiso 1 1 calc R U . . .
C34 C 0.74825(19) -0.03323(16) 0.41453(9) 0.0512(4) Uani 1 1 d . . . . .
C35 C 0.71175(19) 0.02061(15) 0.48281(9) 0.0489(4) Uani 1 1 d . . . . .
C36 C 0.74550(19) -0.01770(14) 0.54700(9) 0.0482(4) Uani 1 1 d . . . . .
C37 C 0.83022(19) -0.12157(14) 0.56856(9) 0.0481(4) Uani 1 1 d . . . . .
C38 C 0.9770(2) -0.14948(16) 0.55088(10) 0.0590(5) Uani 1 1 d . . . . .
H38 H 1.023687 -0.099989 0.528685 0.071 Uiso 1 1 calc R U . . .
C39 C 1.0548(2) -0.24951(18) 0.56571(11) 0.0671(6) Uani 1 1 d . . . . .
H39 H 1.153237 -0.267093 0.553284 0.081 Uiso 1 1 calc R U . . .
C40 C 0.9882(3) -0.32318(18) 0.59861(12) 0.0734(6) Uani 1 1 d . . . . .
H40 H 1.040679 -0.391101 0.607898 0.088 Uiso 1 1 calc R U . . .
C41 C 0.8443(3) -0.29627(19) 0.61766(13) 0.0820(7) Uani 1 1 d . . . . .
H41 H 0.799077 -0.345839 0.640746 0.098 Uiso 1 1 calc R U . . .
C42 C 0.7647(2) -0.19612(17) 0.60308(11) 0.0677(6) Uani 1 1 d . . . . .
H42 H 0.666658 -0.178794 0.616553 0.081 Uiso 1 1 calc R U . . .
C43 C 0.69758(18) 0.05923(14) 0.66717(9) 0.0445(4) Uani 1 1 d . . . . .
C44 C 0.59357(19) 0.02654(16) 0.71053(10) 0.0548(5) Uani 1 1 d . . . . .
H44 H 0.517095 0.006506 0.692075 0.066 Uiso 1 1 calc R U . . .
C45 C 0.60185(19) 0.02324(15) 0.78139(10) 0.0548(5) Uani 1 1 d . . . . .
H45 H 0.530969 0.001142 0.810501 0.066 Uiso 1 1 calc R U . . .
C46 C 0.71477(19) 0.05260(14) 0.80892(9) 0.0491(4) Uani 1 1 d . . . . .
C47 C 0.8196(2) 0.08542(16) 0.76495(10) 0.0559(5) Uani 1 1 d . . . . .
H47 H 0.895815 0.105935 0.783315 0.067 Uiso 1 1 calc R U . . .
C48 C 0.81178(19) 0.08791(15) 0.69442(9) 0.0518(5) Uani 1 1 d . . . . .
H48 H 0.883330 0.108875 0.665142 0.062 Uiso 1 1 calc R U . . .
C49 C 0.6490(2) -0.00288(19) 0.92407(11) 0.0747(6) Uani 1 1 d . . . . .
H49A H 0.551439 0.037138 0.928829 0.112 Uiso 1 1 calc R U . . .
H49B H 0.686161 -0.009680 0.968648 0.112 Uiso 1 1 calc R U . . .
H49C H 0.652153 -0.072655 0.905833 0.112 Uiso 1 1 calc R U . . .
C50 C 0.61789(19) 0.15033(15) 0.55587(9) 0.0490(4) Uani 1 1 d . . . . .
C51 C 0.53794(19) 0.25514(15) 0.58149(10) 0.0535(5) Uani 1 1 d . . . . .
C52 C 0.4796(2) 0.33203(18) 0.53321(12) 0.0699(6) Uani 1 1 d . . . . .
C53 C 0.4000(3) 0.4314(2) 0.55675(15) 0.0921(8) Uani 1 1 d . . . . .
H53 H 0.360648 0.481337 0.524653 0.111 Uiso 1 1 calc R U . . .
C54 C 0.3781(3) 0.4575(2) 0.62556(15) 0.0893(8) Uani 1 1 d . . . . .
H54 H 0.326286 0.524785 0.640037 0.107 Uiso 1 1 calc R U . . .
C55 C 0.4335(2) 0.38320(19) 0.67313(12) 0.0715(6) Uani 1 1 d . . . . .
C56 C 0.5115(2) 0.28408(17) 0.65131(11) 0.0626(5) Uani 1 1 d . . . . .
H56 H 0.547836 0.234695 0.684376 0.075 Uiso 1 1 calc R U . . .

loop_
_atom_site_aniso_label
_atom_site_aniso_U_11
_atom_site_aniso_U_22
_atom_site_aniso_U_33
_atom_site_aniso_U_23
_atom_site_aniso_U_13
_atom_site_aniso_U_12
Cl1 0.0926(5) 0.0858(5) 0.1000(5) 0.0428(4) -0.0217(4) -0.0118(3)
O1 0.1058(12) 0.0764(10) 0.0440(9) 0.0049(7) -0.0005(8) -0.0257(9)
O2 0.0572(8) 0.0640(9) 0.0628(10) -0.0100(7) 0.0071(7) 0.0033(7)
N1 0.0443(8) 0.0448(8) 0.0414(9) -0.0040(6) -0.0033(6) -0.0016(6)
N2 0.0461(8) 0.0439(8) 0.0451(9) -0.0060(7) -0.0021(6) -0.0011(7)
C1 0.0556(11) 0.0627(13) 0.0515(12) -0.0038(10) -0.0020(9) -0.0092(9)
C2 0.0841(16) 0.0827(16) 0.0451(13) 0.0013(11) 0.0009(11) -0.0171(13)
C3 0.1013(18) 0.0669(15) 0.0514(14) 0.0069(11) -0.0180(12) -0.0088(13)
C4 0.0778(15) 0.0728(15) 0.0615(15) 0.0017(11) -0.0187(12) 0.0127(12)
C5 0.0603(12) 0.0663(13) 0.0503(12) -0.0028(10) -0.0056(9) 0.0050(10)
C6 0.0509(10) 0.0421(10) 0.0438(10) -0.0068(8) -0.0058(8) -0.0071(8)
C7 0.0434(9) 0.0406(10) 0.0458(11) -0.0041(8) -0.0045(7) -0.0046(8)
C8 0.0405(9) 0.0427(10) 0.0429(10) -0.0028(8) -0.0039(7) -0.0045(7)
C9 0.0428(9) 0.0443(10) 0.0371(10) -0.0034(7) -0.0049(7) -0.0022(8)
C10 0.0484(10) 0.0500(11) 0.0648(13) -0.0056(9) -0.0001(9) -0.0075(9)
C11 0.0702(13) 0.0434(11) 0.0674(14) -0.0048(9) -0.0048(10) -0.0066(10)
C12 0.0623(12) 0.0513(12) 0.0504(12) -0.0036(9) -0.0014(9) 0.0102(9)
C13 0.0468(10) 0.0625(13) 0.0664(14) 0.0013(10) 0.0060(9) 0.0014(9)
C14 0.0474(10) 0.0474(11) 0.0634(13) -0.0034(9) -0.0027(9) -0.0057(8)
C15 0.0447(9) 0.0412(10) 0.0389(10) -0.0024(7) -0.0017(7) -0.0033(8)
C16 0.0574(11) 0.0599(12) 0.0456(11) 0.0000(9) -0.0021(8) -0.0211(9)
C17 0.0718(13) 0.0626(13) 0.0518(13) -0.0034(10) -0.0107(10) -0.0248(10)
C18 0.0705(13) 0.0459(11) 0.0423(11) 0.0011(8) -0.0006(9) -0.0088(9)
C19 0.0601(12) 0.0617(13) 0.0571(13) 0.0064(10) 0.0041(9) -0.0204(10)
C20 0.0539(11) 0.0547(11) 0.0525(12) -0.0008(9) -0.0064(9) -0.0166(9)
C21 0.170(3) 0.137(3) 0.0441(15) 0.0021(15) -0.0229(16) -0.059(2)
C22 0.0428(9) 0.0428(10) 0.0455(11) -0.0073(8) -0.0022(7) -0.0037(8)
C23 0.0418(9) 0.0382(10) 0.0569(12) -0.0028(8) -0.0042(8) -0.0062(8)
C24 0.0428(10) 0.0437(11) 0.0632(13) -0.0070(9) -0.0052(8) -0.0058(8)
C25 0.0520(11) 0.0491(12) 0.0893(17) -0.0110(11) -0.0031(11) 0.0021(9)
C26 0.0559(12) 0.0463(12) 0.108(2) 0.0051(12) -0.0164(12) 0.0008(10)
C27 0.0597(12) 0.0494(12) 0.0814(15) 0.0139(11) -0.0180(11) -0.0117(10)
C28 0.0544(11) 0.0479(11) 0.0635(13) 0.0011(9) -0.0055(9) -0.0037(9)
Cl2 0.1025(5) 0.1182(6) 0.0903(5) -0.0463(4) -0.0089(4) 0.0246(4)
O3 0.0826(10) 0.0932(11) 0.0425(8) 0.0001(7) -0.0084(7) -0.0315(9)
O4 0.1250(15) 0.0771(12) 0.0685(12) 0.0127(9) -0.0206(10) 0.0041(11)
N3 0.0503(8) 0.0517(9) 0.0416(9) -0.0012(7) -0.0062(6) -0.0106(7)
N4 0.0583(9) 0.0553(10) 0.0476(10) 0.0013(7) -0.0093(7) -0.0137(8)
C29 0.0657(12) 0.0703(14) 0.0468(12) -0.0013(10) -0.0067(9) -0.0221(10)
C30 0.0718(14) 0.0905(18) 0.0446(12) -0.0010(11) -0.0056(10) -0.0274(12)
C31 0.0619(13) 0.1015(19) 0.0482(13) -0.0205(12) 0.0001(10) -0.0225(12)
C32 0.0715(14) 0.0687(14) 0.0630(15) -0.0191(11) -0.0060(11) -0.0186(11)
C33 0.0739(14) 0.0673(14) 0.0524(13) -0.0025(10) -0.0064(10) -0.0251(11)
C34 0.0521(10) 0.0604(12) 0.0447(11) -0.0025(9) -0.0072(8) -0.0190(9)
C35 0.0525(10) 0.0527(12) 0.0435(11) -0.0028(8) -0.0043(8) -0.0158(9)
C36 0.0519(10) 0.0502(11) 0.0439(11) -0.0020(8) -0.0017(8) -0.0146(8)
C37 0.0568(11) 0.0488(11) 0.0392(10) -0.0006(8) -0.0055(8) -0.0119(9)
C38 0.0607(12) 0.0570(13) 0.0612(13) 0.0048(10) -0.0058(9) -0.0175(10)
C39 0.0639(13) 0.0675(14) 0.0672(14) -0.0004(11) -0.0082(10) -0.0074(11)
C40 0.0915(18) 0.0586(14) 0.0654(15) 0.0047(11) -0.0111(12) -0.0045(12)
C41 0.0949(19) 0.0588(15) 0.0917(18) 0.0170(12) 0.0030(14) -0.0218(13)
C42 0.0691(13) 0.0637(14) 0.0699(15) 0.0075(11) 0.0055(11) -0.0194(11)
C43 0.0453(9) 0.0478(10) 0.0398(10) -0.0030(8) -0.0034(7) -0.0086(8)
C44 0.0469(10) 0.0712(13) 0.0494(12) -0.0085(9) -0.0022(8) -0.0200(9)
C45 0.0490(10) 0.0677(13) 0.0479(12) -0.0040(9) 0.0081(8) -0.0184(9)
C46 0.0539(11) 0.0505(11) 0.0419(11) -0.0033(8) -0.0044(8) -0.0088(9)
C47 0.0511(11) 0.0678(13) 0.0542(12) 0.0004(10) -0.0113(9) -0.0217(9)
C48 0.0492(10) 0.0615(12) 0.0476(11) 0.0066(9) -0.0043(8) -0.0191(9)
C49 0.0836(15) 0.0911(17) 0.0460(13) 0.0093(11) -0.0004(11) -0.0145(13)
C50 0.0510(10) 0.0525(11) 0.0454(11) 0.0002(9) -0.0085(8) -0.0136(9)
C51 0.0461(10) 0.0555(12) 0.0590(13) -0.0019(9) -0.0093(9) -0.0091(9)
C52 0.0760(14) 0.0655(15) 0.0664(16) 0.0049(11) -0.0129(11) -0.0088(12)
C53 0.1012(19) 0.0687(17) 0.092(2) 0.0123(14) -0.0155(15) 0.0146(14)
C54 0.0816(17) 0.0695(16) 0.104(2) -0.0128(15) -0.0056(15) 0.0116(13)
C55 0.0596(13) 0.0716(15) 0.0758(16) -0.0150(12) -0.0091(11) 0.0042(11)
C56 0.0574(12) 0.0620(13) 0.0644(14) -0.0085(10) -0.0121(10) -0.0008(10)

loop_
_atom_type_symbol
_atom_type_description
_atom_type_scat_dispersion_real
_atom_type_scat_dispersion_imag
_atom_type_scat_source
C C 0.0033 0.0016 'International Tables Vol C Tables 4.2.6.8 and 6.1.1.4'
H H 0.0000 0.0000 'International Tables Vol C Tables 4.2.6.8 and 6.1.1.4'
N N 0.0061 0.0033 'International Tables Vol C Tables 4.2.6.8 and 6.1.1.4'
O O 0.0106 0.0060 'International Tables Vol C Tables 4.2.6.8 and 6.1.1.4'
Cl Cl 0.1484 0.1585 'International Tables Vol C Tables 4.2.6.8 and 6.1.1.4'

loop_
_geom_angle_atom_site_label_1
_geom_angle_atom_site_label_2
_geom_angle_atom_site_label_3
_geom_angle
_geom_angle_site_symmetry_1
_geom_angle_site_symmetry_3
_geom_angle_publ_flag
C18 O1 C21 118.38(17) . . ?
C24 O2 H2A 109.5 . . ?
C22 N1 C8 107.24(14) . . ?
C22 N1 C15 128.74(14) . . ?
C8 N1 C15 124.01(13) . . ?
C22 N2 C7 107.49(14) . . ?
C6 C1 C2 120.43(19) . . ?
C6 C1 H1 119.8 . . ?
C2 C1 H1 119.8 . . ?
C3 C2 C1 120.8(2) . . ?
C3 C2 H2 119.6 . . ?
C1 C2 H2 119.6 . . ?
C2 C3 C4 119.0(2) . . ?
C2 C3 H3 120.5 . . ?
C4 C3 H3 120.5 . . ?
C3 C4 C5 120.9(2) . . ?
C3 C4 H4 119.5 . . ?
C5 C4 H4 119.5 . . ?
C6 C5 C4 120.44(19) . . ?
C6 C5 H5 119.8 . . ?
C4 C5 H5 119.8 . . ?
C5 C6 C1 118.39(18) . . ?
C5 C6 C7 121.87(16) . . ?
C1 C6 C7 119.68(16) . . ?
C8 C7 N2 109.10(15) . . ?
C8 C7 C6 129.67(16) . . ?
N2 C7 C6 121.23(15) . . ?
C7 C8 N1 106.34(14) . . ?
C7 C8 C9 132.13(16) . . ?
N1 C8 C9 121.46(15) . . ?
C14 C9 C10 118.65(16) . . ?
C14 C9 C8 121.17(15) . . ?
C10 C9 C8 120.19(15) . . ?
C11 C10 C9 120.65(18) . . ?
C11 C10 H10 119.7 . . ?
C9 C10 H10 119.7 . . ?
C12 C11 C10 119.89(18) . . ?
C12 C11 H11 120.1 . . ?
C10 C11 H11 120.1 . . ?
C11 C12 C13 120.12(18) . . ?
C11 C12 H12 119.9 . . ?
C13 C12 H12 119.9 . . ?
C12 C13 C14 120.05(18) . . ?
C12 C13 H13 120.0 . . ?
C14 C13 H13 120.0 . . ?
C13 C14 C9 120.64(18) . . ?
C13 C14 H14 119.7 . . ?
C9 C14 H14 119.7 . . ?
C16 C15 C20 119.83(16) . . ?
C16 C15 N1 120.27(15) . . ?
C20 C15 N1 119.88(15) . . ?
C15 C16 C17 120.23(17) . . ?
C15 C16 H16 119.9 . . ?
C17 C16 H16 119.9 . . ?
C16 C17 C18 120.03(18) . . ?
C16 C17 H17 120.0 . . ?
C18 C17 H17 120.0 . . ?
O1 C18 C17 125.00(18) . . ?
O1 C18 C19 115.65(17) . . ?
C17 C18 C19 119.35(17) . . ?
C20 C19 C18 120.66(17) . . ?
C20 C19 H19 119.7 . . ?
C18 C19 H19 119.7 . . ?
C19 C20 C15 119.88(17) . . ?
C19 C20 H20 120.1 . . ?
C15 C20 H20 120.1 . . ?
O1 C21 H21A 109.5 . . ?
O1 C21 H21B 109.5 . . ?
H21A C21 H21B 109.5 . . ?
O1 C21 H21C 109.5 . . ?
H21A C21 H21C 109.5 . . ?
H21B C21 H21C 109.5 . . ?
N2 C22 N1 109.84(14) . . ?
N2 C22 C23 121.70(15) . . ?
N1 C22 C23 128.46(16) . . ?
C28 C23 C24 117.53(16) . . ?
C28 C23 C22 123.79(16) . . ?
C24 C23 C22 118.68(17) . . ?
O2 C24 C25 116.96(17) . . ?
O2 C24 C23 123.06(16) . . ?
C25 C24 C23 119.98(19) . . ?
C26 C25 C24 121.3(2) . . ?
C26 C25 H25 119.3 . . ?
C24 C25 H25 119.3 . . ?
C25 C26 C27 119.20(19) . . ?
C25 C26 H26 120.4 . . ?
C27 C26 H26 120.4 . . ?
C28 C27 C26 120.7(2) . . ?
C28 C27 Cl1 119.42(18) . . ?
C26 C27 Cl1 119.91(17) . . ?
C27 C28 C23 121.26(19) . . ?
C27 C28 H28 119.4 . . ?
C23 C28 H28 119.4 . . ?
C46 O3 C49 118.58(16) . . ?
C52 O4 H4A 109.5 . . ?
C50 N3 C36 107.51(14) . . ?
C50 N3 C43 128.45(15) . . ?
C36 N3 C43 124.03(15) . . ?
C50 N4 C35 107.74(15) . . ?
C30 C29 C34 120.6(2) . . ?
C30 C29 H29 119.7 . . ?
C34 C29 H29 119.7 . . ?
C31 C30 C29 120.2(2) . . ?
C31 C30 H30 119.9 . . ?
C29 C30 H30 119.9 . . ?
C30 C31 C32 120.0(2) . . ?
C30 C31 H31 120.0 . . ?
C32 C31 H31 120.0 . . ?
C31 C32 C33 119.9(2) . . ?
C31 C32 H32 120.1 . . ?
C33 C32 H32 120.1 . . ?
C32 C33 C34 120.9(2) . . ?
C32 C33 H33 119.5 . . ?
C34 C33 H33 119.5 . . ?
C33 C34 C29 118.32(18) . . ?
C33 C34 C35 121.67(17) . . ?
C29 C34 C35 120.01(18) . . ?
C36 C35 N4 109.34(16) . . ?
C36 C35 C34 129.20(18) . . ?
N4 C35 C34 121.46(17) . . ?
C35 C36 N3 105.80(16) . . ?
C35 C36 C37 131.20(17) . . ?
N3 C36 C37 122.98(15) . . ?
C42 C37 C38 118.09(18) . . ?
C42 C37 C36 121.26(17) . . ?
C38 C37 C36 120.54(16) . . ?
C39 C38 C37 120.87(18) . . ?
C39 C38 H38 119.6 . . ?
C37 C38 H38 119.6 . . ?
C40 C39 C38 120.4(2) . . ?
C40 C39 H39 119.8 . . ?
C38 C39 H39 119.8 . . ?
C41 C40 C39 119.5(2) . . ?
C41 C40 H40 120.3 . . ?
C39 C40 H40 120.3 . . ?
C40 C41 C42 120.8(2) . . ?
C40 C41 H41 119.6 . . ?
C42 C41 H41 119.6 . . ?
C41 C42 C37 120.4(2) . . ?
C41 C42 H42 119.8 . . ?
C37 C42 H42 119.8 . . ?
C44 C43 C48 119.85(16) . . ?
C44 C43 N3 119.79(15) . . ?
C48 C43 N3 120.35(15) . . ?
C43 C44 C45 120.37(17) . . ?
C43 C44 H44 119.8 . . ?
C45 C44 H44 119.8 . . ?
C46 C45 C44 120.05(16) . . ?
C46 C45 H45 120.0 . . ?
C44 C45 H45 120.0 . . ?
O3 C46 C45 124.69(16) . . ?
O3 C46 C47 115.95(16) . . ?
C45 C46 C47 119.36(17) . . ?
C48 C47 C46 120.53(17) . . ?
C48 C47 H47 119.7 . . ?
C46 C47 H47 119.7 . . ?
C47 C48 C43 119.82(16) . . ?
C47 C48 H48 120.1 . . ?
C43 C48 H48 120.1 . . ?
O3 C49 H49A 109.5 . . ?
O3 C49 H49B 109.5 . . ?
H49A C49 H49B 109.5 . . ?
O3 C49 H49C 109.5 . . ?
H49A C49 H49C 109.5 . . ?
H49B C49 H49C 109.5 . . ?
N4 C50 N3 109.61(16) . . ?
N4 C50 C51 122.31(17) . . ?
N3 C50 C51 128.08(17) . . ?
C56 C51 C52 116.94(19) . . ?
C56 C51 C50 124.34(18) . . ?
C52 C51 C50 118.70(18) . . ?
O4 C52 C53 117.9(2) . . ?
O4 C52 C51 122.6(2) . . ?
C53 C52 C51 119.5(2) . . ?
C54 C53 C52 121.9(2) . . ?
C54 C53 H53 119.1 . . ?
C52 C53 H53 119.1 . . ?
C53 C54 C55 119.2(2) . . ?
C53 C54 H54 120.4 . . ?
C55 C54 H54 120.4 . . ?
C54 C55 C56 120.1(2) . . ?
C54 C55 Cl2 120.68(19) . . ?
C56 C55 Cl2 119.21(18) . . ?
C55 C56 C51 122.3(2) . . ?
C55 C56 H56 118.8 . . ?
C51 C56 H56 118.8 . . ?

loop_
_geom_bond_atom_site_label_1
_geom_bond_atom_site_label_2
_geom_bond_distance
_geom_bond_site_symmetry_2
_geom_bond_publ_flag
Cl1 C27 1.741(2) . ?
O1 C18 1.363(2) . ?
O1 C21 1.429(3) . ?
O2 C24 1.347(2) . ?
O2 H2A 0.8200 . ?
N1 C22 1.374(2) . ?
N1 C8 1.390(2) . ?
N1 C15 1.440(2) . ?
N2 C22 1.329(2) . ?
N2 C7 1.377(2) . ?
C1 C6 1.386(2) . ?
C1 C2 1.388(3) . ?
C1 H1 0.9300 . ?
C2 C3 1.367(3) . ?
C2 H2 0.9300 . ?
C3 C4 1.373(3) . ?
C3 H3 0.9300 . ?
C4 C5 1.384(3) . ?
C4 H4 0.9300 . ?
C5 C6 1.383(3) . ?
C5 H5 0.9300 . ?
C6 C7 1.477(2) . ?
C7 C8 1.371(2) . ?
C8 C9 1.482(2) . ?
C9 C14 1.381(2) . ?
C9 C10 1.385(2) . ?
C10 C11 1.381(3) . ?
C10 H10 0.9300 . ?
C11 C12 1.372(3) . ?
C11 H11 0.9300 . ?
C12 C13 1.372(3) . ?
C12 H12 0.9300 . ?
C13 C14 1.380(3) . ?
C13 H13 0.9300 . ?
C14 H14 0.9300 . ?
C15 C16 1.375(2) . ?
C15 C20 1.381(2) . ?
C16 C17 1.378(3) . ?
C16 H16 0.9300 . ?
C17 C18 1.380(3) . ?
C17 H17 0.9300 . ?
C18 C19 1.382(3) . ?
C19 C20 1.368(3) . ?
C19 H19 0.9300 . ?
C20 H20 0.9300 . ?
C21 H21A 0.9600 . ?
C21 H21B 0.9600 . ?
C21 H21C 0.9600 . ?
C22 C23 1.463(2) . ?
C23 C28 1.400(3) . ?
C23 C24 1.409(2) . ?
C24 C25 1.386(3) . ?
C25 C26 1.370(3) . ?
C25 H25 0.9300 . ?
C26 C27 1.380(3) . ?
C26 H26 0.9300 . ?
C27 C28 1.373(3) . ?
C28 H28 0.9300 . ?
Cl2 C55 1.732(2) . ?
O3 C46 1.366(2) . ?
O3 C49 1.423(2) . ?
O4 C52 1.351(3) . ?
O4 H4A 0.8200 . ?
N3 C50 1.375(2) . ?
N3 C36 1.394(2) . ?
N3 C43 1.441(2) . ?
N4 C50 1.324(2) . ?
N4 C35 1.376(2) . ?
C29 C30 1.382(3) . ?
C29 C34 1.391(3) . ?
C29 H29 0.9300 . ?
C30 C31 1.373(3) . ?
C30 H30 0.9300 . ?
C31 C32 1.376(3) . ?
C31 H31 0.9300 . ?
C32 C33 1.384(3) . ?
C32 H32 0.9300 . ?
C33 C34 1.385(3) . ?
C33 H33 0.9300 . ?
C34 C35 1.477(2) . ?
C35 C36 1.370(2) . ?
C36 C37 1.477(2) . ?
C37 C42 1.383(3) . ?
C37 C38 1.384(3) . ?
C38 C39 1.376(3) . ?
C38 H38 0.9300 . ?
C39 C40 1.367(3) . ?
C39 H39 0.9300 . ?
C40 C41 1.362(3) . ?
C40 H40 0.9300 . ?
C41 C42 1.383(3) . ?
C41 H41 0.9300 . ?
C42 H42 0.9300 . ?
C43 C44 1.373(2) . ?
C43 C48 1.379(2) . ?
C44 C45 1.381(2) . ?
C44 H44 0.9300 . ?
C45 C46 1.374(2) . ?
C45 H45 0.9300 . ?
C46 C47 1.386(2) . ?
C47 C48 1.374(2) . ?
C47 H47 0.9300 . ?
C48 H48 0.9300 . ?
C49 H49A 0.9600 . ?
C49 H49B 0.9600 . ?
C49 H49C 0.9600 . ?
C50 C51 1.463(3) . ?
C51 C56 1.392(3) . ?
C51 C52 1.410(3) . ?
C52 C53 1.393(3) . ?
C53 C54 1.364(3) . ?
C53 H53 0.9300 . ?
C54 C55 1.371(3) . ?
C54 H54 0.9300 . ?
C55 C56 1.377(3) . ?
C56 H56 0.9300 . ?

loop_
_geom_hbond_atom_site_label_D
_geom_hbond_atom_site_label_H
_geom_hbond_atom_site_label_A
_geom_hbond_distance_DH
_geom_hbond_distance_HA
_geom_hbond_distance_DA
_geom_hbond_angle_DHA
_geom_hbond_site_symmetry_A
_geom_hbond_publ_flag
O2 H2A N2 0.82 1.82 2.5568(18) 148.2 . yes
O4 H4A N4 0.82 1.82 2.557(2) 148.3 . yes

loop_
_geom_torsion_atom_site_label_1
_geom_torsion_atom_site_label_2
_geom_torsion_atom_site_label_3
_geom_torsion_atom_site_label_4
_geom_torsion
_geom_torsion_site_symmetry_1
_geom_torsion_site_symmetry_2
_geom_torsion_site_symmetry_3
_geom_torsion_site_symmetry_4
_geom_torsion_publ_flag
C6 C1 C2 C3 -0.5(3) . . . . ?
C1 C2 C3 C4 -1.3(4) . . . . ?
C2 C3 C4 C5 1.7(4) . . . . ?
C3 C4 C5 C6 -0.3(3) . . . . ?
C4 C5 C6 C1 -1.4(3) . . . . ?
C4 C5 C6 C7 -178.71(18) . . . . ?
C2 C1 C6 C5 1.8(3) . . . . ?
C2 C1 C6 C7 179.16(17) . . . . ?
C22 N2 C7 C8 0.09(19) . . . . ?
C22 N2 C7 C6 179.98(15) . . . . ?
C5 C6 C7 C8 -29.7(3) . . . . ?
C1 C6 C7 C8 152.97(18) . . . . ?
C5 C6 C7 N2 150.39(18) . . . . ?
C1 C6 C7 N2 -26.9(2) . . . . ?
N2 C7 C8 N1 -0.08(19) . . . . ?
C6 C7 C8 N1 -179.96(16) . . . . ?
N2 C7 C8 C9 176.66(17) . . . . ?
C6 C7 C8 C9 -3.2(3) . . . . ?
C22 N1 C8 C7 0.05(18) . . . . ?
C15 N1 C8 C7 178.90(14) . . . . ?
C22 N1 C8 C9 -177.12(15) . . . . ?
C15 N1 C8 C9 1.7(2) . . . . ?
C7 C8 C9 C14 105.6(2) . . . . ?
N1 C8 C9 C14 -78.0(2) . . . . ?
C7 C8 C9 C10 -74.0(3) . . . . ?
N1 C8 C9 C10 102.4(2) . . . . ?
C14 C9 C10 C11 0.5(3) . . . . ?
C8 C9 C10 C11 -179.86(17) . . . . ?
C9 C10 C11 C12 -0.4(3) . . . . ?
C10 C11 C12 C13 0.3(3) . . . . ?
C11 C12 C13 C14 -0.3(3) . . . . ?
C12 C13 C14 C9 0.4(3) . . . . ?
C10 C9 C14 C13 -0.5(3) . . . . ?
C8 C9 C14 C13 179.87(17) . . . . ?
C22 N1 C15 C16 81.4(2) . . . . ?
C8 N1 C15 C16 -97.2(2) . . . . ?
C22 N1 C15 C20 -97.2(2) . . . . ?
C8 N1 C15 C20 84.3(2) . . . . ?
C20 C15 C16 C17 1.2(3) . . . . ?
N1 C15 C16 C17 -177.34(16) . . . . ?
C15 C16 C17 C18 -0.4(3) . . . . ?
C21 O1 C18 C17 -1.0(3) . . . . ?
C21 O1 C18 C19 178.5(2) . . . . ?
C16 C17 C18 O1 179.19(18) . . . . ?
C16 C17 C18 C19 -0.3(3) . . . . ?
O1 C18 C19 C20 -179.33(17) . . . . ?
C17 C18 C19 C20 0.2(3) . . . . ?
C18 C19 C20 C15 0.6(3) . . . . ?
C16 C15 C20 C19 -1.3(3) . . . . ?
N1 C15 C20 C19 177.26(16) . . . . ?
C7 N2 C22 N1 -0.06(18) . . . . ?
C7 N2 C22 C23 -179.55(15) . . . . ?
C8 N1 C22 N2 0.01(19) . . . . ?
C15 N1 C22 N2 -178.77(15) . . . . ?
C8 N1 C22 C23 179.46(16) . . . . ?
C15 N1 C22 C23 0.7(3) . . . . ?
N2 C22 C23 C28 -173.43(16) . . . . ?
N1 C22 C23 C28 7.2(3) . . . . ?
N2 C22 C23 C24 6.7(2) . . . . ?
N1 C22 C23 C24 -172.74(17) . . . . ?
C28 C23 C24 O2 178.95(16) . . . . ?
C22 C23 C24 O2 -1.1(3) . . . . ?
C28 C23 C24 C25 -1.4(3) . . . . ?
C22 C23 C24 C25 178.49(16) . . . . ?
O2 C24 C25 C26 -179.94(17) . . . . ?
C23 C24 C25 C26 0.4(3) . . . . ?
C24 C25 C26 C27 0.8(3) . . . . ?
C25 C26 C27 C28 -1.0(3) . . . . ?
C25 C26 C27 Cl1 -179.93(15) . . . . ?
C26 C27 C28 C23 -0.1(3) . . . . ?
Cl1 C27 C28 C23 178.87(14) . . . . ?
C24 C23 C28 C27 1.3(3) . . . . ?
C22 C23 C28 C27 -178.64(17) . . . . ?
C34 C29 C30 C31 -0.5(3) . . . . ?
C29 C30 C31 C32 0.8(3) . . . . ?
C30 C31 C32 C33 -0.2(3) . . . . ?
C31 C32 C33 C34 -0.7(3) . . . . ?
C32 C33 C34 C29 1.0(3) . . . . ?
C32 C33 C34 C35 -179.07(17) . . . . ?
C30 C29 C34 C33 -0.4(3) . . . . ?
C30 C29 C34 C35 179.67(17) . . . . ?
C50 N4 C35 C36 -0.8(2) . . . . ?
C50 N4 C35 C34 179.72(15) . . . . ?
C33 C34 C35 C36 28.1(3) . . . . ?
C29 C34 C35 C36 -151.98(19) . . . . ?
C33 C34 C35 N4 -152.53(18) . . . . ?
C29 C34 C35 N4 27.4(2) . . . . ?
N4 C35 C36 N3 0.50(19) . . . . ?
C34 C35 C36 N3 179.92(16) . . . . ?
N4 C35 C36 C37 -177.70(17) . . . . ?
C34 C35 C36 C37 1.7(3) . . . . ?
C50 N3 C36 C35 -0.02(18) . . . . ?
C43 N3 C36 C35 -178.97(15) . . . . ?
C50 N3 C36 C37 178.36(16) . . . . ?
C43 N3 C36 C37 -0.6(2) . . . . ?
C35 C36 C37 C42 -107.7(2) . . . . ?
N3 C36 C37 C42 74.4(2) . . . . ?
C35 C36 C37 C38 68.3(3) . . . . ?
N3 C36 C37 C38 -109.6(2) . . . . ?
C42 C37 C38 C39 1.6(3) . . . . ?
C36 C37 C38 C39 -174.54(18) . . . . ?
C37 C38 C39 C40 -0.3(3) . . . . ?
C38 C39 C40 C41 -1.1(3) . . . . ?
C39 C40 C41 C42 1.1(4) . . . . ?
C40 C41 C42 C37 0.2(4) . . . . ?
C38 C37 C42 C41 -1.6(3) . . . . ?
C36 C37 C42 C41 174.6(2) . . . . ?
C50 N3 C43 C44 89.1(2) . . . . ?
C36 N3 C43 C44 -92.1(2) . . . . ?
C50 N3 C43 C48 -89.6(2) . . . . ?
C36 N3 C43 C48 89.1(2) . . . . ?
C48 C43 C44 C45 0.7(3) . . . . ?
N3 C43 C44 C45 -178.10(16) . . . . ?
C43 C44 C45 C46 -0.1(3) . . . . ?
C49 O3 C46 C45 12.9(3) . . . . ?
C49 O3 C46 C47 -166.48(18) . . . . ?
C44 C45 C46 O3 -179.37(17) . . . . ?
C44 C45 C46 C47 0.0(3) . . . . ?
O3 C46 C47 C48 178.94(17) . . . . ?
C45 C46 C47 C48 -0.5(3) . . . . ?
C46 C47 C48 C43 1.1(3) . . . . ?
C44 C43 C48 C47 -1.1(3) . . . . ?
N3 C43 C48 C47 177.61(16) . . . . ?
C35 N4 C50 N3 0.79(19) . . . . ?
C35 N4 C50 C51 -178.93(16) . . . . ?
C36 N3 C50 N4 -0.48(19) . . . . ?
C43 N3 C50 N4 178.41(15) . . . . ?
C36 N3 C50 C51 179.22(17) . . . . ?
C43 N3 C50 C51 -1.9(3) . . . . ?
N4 C50 C51 C56 176.47(17) . . . . ?
N3 C50 C51 C56 -3.2(3) . . . . ?
N4 C50 C51 C52 -1.7(3) . . . . ?
N3 C50 C51 C52 178.60(18) . . . . ?
C56 C51 C52 O4 179.6(2) . . . . ?
C50 C51 C52 O4 -2.1(3) . . . . ?
C56 C51 C52 C53 0.0(3) . . . . ?
C50 C51 C52 C53 178.4(2) . . . . ?
O4 C52 C53 C54 -178.6(2) . . . . ?
C51 C52 C53 C54 1.0(4) . . . . ?
C52 C53 C54 C55 -1.3(4) . . . . ?
C53 C54 C55 C56 0.7(4) . . . . ?
C53 C54 C55 Cl2 -178.4(2) . . . . ?
C54 C55 C56 C51 0.3(3) . . . . ?
Cl2 C55 C56 C51 179.44(15) . . . . ?
C52 C51 C56 C55 -0.6(3) . . . . ?
C50 C51 C56 C55 -178.88(19) . . . . ?
